data_7715102
loop_
_publ_author_name
'Royo, David'
'Moreno, Sonia'
'Rodr&#xed;guez-Castillo, Mar&#xed;a'
'Monge, Miguel'
'Olmos, M. Elena'
'Zubkov, Fedor I.'
'Pronina, Anastasia A.'
'Mahmoudi, Ghodrat'
'L&#xf3;pez-de-Luzuriaga, Jos&#xe9; M'

_publ_section_title
;
 Terpyridine isomerism as a tool for tuning red-to-NIR emissive properties
 in heteronuclear gold(I)-thallium(I) complexes.
;
_journal_issue 10
_journal_name_full 'Dalton transactions (Cambridge, England : 2003)'
_journal_page_first 4652
_journal_page_last 4661
_journal_paper_doi 10.1039/d3dt04161a
_journal_volume 53
_journal_year 2024
_chemical_formula_moiety 'C31 H13 Au Cl10 N3 S Tl'
_chemical_formula_sum 'C31 H13 Au Cl10 N3 S Tl'
_chemical_formula_weight 1215.410
_space_group_crystal_system triclinic
_space_group_IT_number 2
_space_group_name_Hall '-P 1'
_space_group_name_H-M_alt 'P -1'
_symmetry_Int_Tables_number 2
_atom_sites_solution_primary iterative
_audit_creation_date 2024-01-18
_audit_creation_method
;
Olex2 1.5
(compiled 2023.08.24 svn.re1ec1418 for OlexSys, GUI svn.r6817)
;
_audit_update_record
;
2024-01-22 deposited with the CCDC.	2024-02-05 downloaded from the CCDC.
;
_cell_angle_alpha 76.627(1)
_cell_angle_beta 85.905(1)
_cell_angle_gamma 69.107(1)
_cell_formula_units_Z 2
_cell_length_a 11.2372(4)
_cell_length_b 12.8751(4)
_cell_length_c 13.5564(6)
_cell_measurement_reflns_used 9885
_cell_measurement_temperature 296(2)
_cell_measurement_theta_max 27.02
_cell_measurement_theta_min 2.47
_cell_volume 1782.56(12)
_computing_cell_refinement 'SAINT V8.40A (?, 2016)'
_computing_data_collection 'Collect (Bruker AXS BV, 1997-2004)'
_computing_data_reduction 'SAINT V8.40A (?, 2016)'
_computing_molecular_graphics 'Olex2 1.5 (Dolomanov et al., 2009)'
_computing_publication_material 'Olex2 1.5 (Dolomanov et al., 2009)'
_computing_structure_refinement 'olex2.refine 1.5 (Bourhis et al., 2015)'
_computing_structure_solution 'olex2.solve 1.5 (Bourhis et al., 2015)'
_diffrn_ambient_temperature 296.00
_diffrn_measured_fraction_theta_full 0.9988
_diffrn_measured_fraction_theta_max 0.9948
_diffrn_measurement_device_type 'Bruker APEX-II CCD'
_diffrn_measurement_method '\f and \w scans'
_diffrn_radiation_type 'Mo K\a'
_diffrn_radiation_wavelength 0.71073
_diffrn_reflns_av_R_equivalents 0.0315
_diffrn_reflns_av_unetI/netI 0.0242
_diffrn_reflns_Laue_measured_fraction_full 0.9988
_diffrn_reflns_Laue_measured_fraction_max 0.9948
_diffrn_reflns_limit_h_max 14
_diffrn_reflns_limit_h_min -14
_diffrn_reflns_limit_k_max 16
_diffrn_reflns_limit_k_min -15
_diffrn_reflns_limit_l_max 17
_diffrn_reflns_limit_l_min -17
_diffrn_reflns_number 41470
_diffrn_reflns_point_group_measured_fraction_full 0.9988
_diffrn_reflns_point_group_measured_fraction_max 0.9948
_diffrn_reflns_theta_full 25.2417
_diffrn_reflns_theta_max 27.96
_diffrn_reflns_theta_min 2.39
_diffrn_standards_number 0
_exptl_absorpt_coefficient_mu 9.464
_exptl_absorpt_correction_T_max 0.0210
_exptl_absorpt_correction_T_min 0.0049
_exptl_absorpt_correction_type refdelf
_exptl_absorpt_process_details
;
SADABS-2016/2 (Bruker,2016/2) was used for absorption correction.
wR2(int) was 0.0877 before and 0.0464 after correction.
The Ratio of minimum to maximum transmission is 0.2333.
The \l/2 correction factor is Not present.
;
_exptl_crystal_colour orange
_exptl_crystal_colour_primary orange
_exptl_crystal_density_diffrn 2.264
_exptl_crystal_description prism
_exptl_crystal_F_000 1128.688
_exptl_crystal_preparation Luminescent
_exptl_crystal_size_max 0.121
_exptl_crystal_size_mid 0.121
_exptl_crystal_size_min 0.046
_refine_diff_density_max 0.6584
_refine_diff_density_min -0.6468
_refine_diff_density_rms 0.1160
_refine_ls_d_res_high 0.7579
_refine_ls_d_res_low 8.5376
_refine_ls_goodness_of_fit_ref 1.0709
_refine_ls_hydrogen_treatment constr
_refine_ls_matrix_type full
_refine_ls_number_constraints 33
_refine_ls_number_parameters 519
_refine_ls_number_reflns 8531
_refine_ls_number_restraints 134
_refine_ls_restrained_S_all 1.0620
_refine_ls_R_factor_all 0.0469
_refine_ls_R_factor_gt 0.0277
_refine_ls_shift/su_max 0.0008
_refine_ls_shift/su_mean 0.0000
_refine_ls_structure_factor_coef Fsqd
_refine_ls_weighting_details 'w=1/[\s^2^(Fo^2^)+(0.0144P)^2^+0.9739P] where P=(Fo^2^+2Fc^2^)/3'
_refine_ls_weighting_scheme calc
_refine_ls_wR_factor_gt 0.0475
_refine_ls_wR_factor_ref 0.0545
_reflns_Friedel_coverage 0.0
_reflns_limit_h_max 14
_reflns_limit_h_min -14
_reflns_limit_k_max 16
_reflns_limit_k_min -16
_reflns_limit_l_max 17
_reflns_limit_l_min 0
_reflns_number_gt 6379
_reflns_number_total 8531
_reflns_threshold_expression I>=2u(I)
_cod_data_source_file d3dt04161a2.cif
_cod_data_source_block bsm136dr29_2
_cod_depositor_comments 'Adding full bibliography for 7715100--7715102.cif.'
_cod_database_code 7715102
_olex2_refinement_description
;
1. Fixed Uiso
 At 1.2 times of:
  All C(H) groups
2. Restrained distances
 S-C28 \\sim SA-C28
 with sigma of 0.02
 S-C31 \\sim SA-C31A
 with sigma of 0.02
 C28-C29 \\sim C28-C29A
 with sigma of 0.02
 C29-C30 \\sim C29A-C30A
 with sigma of 0.02
 C30-C31 \\sim C30A-C31A
 with sigma of 0.02
 S-C30 \\sim SA-C30A
 with sigma of 0.04
 C28-C30 \\sim C28-C30A
 with sigma of 0.04
 C28-C31 \\sim C28-C31A
 with sigma of 0.04
 C29-C31 \\sim C29A-C31A
 with sigma of 0.04
3. Rigid bond restraints
 C1, C2, C3, C4, C5, C6, C7, C8, C9, C10, C11, C12, C13, C14, C15, C16, C17,
 C18, C19, C20, C21, C22, C23, C24, C25, C26, C27, C28, C29, C30, C31, C31A,
 C30A, C29A, N1, N2, N3
 with sigma for 1-2 distances of 0.01 and sigma for 1-3 distances of 0.01
4. Rigid body (RIGU) restrains
 S, C29, C30, C31
 with sigma for 1-2 distances of 0.004 and sigma for 1-3 distances of 0.004
 SA, C29A, C30A, C31A
 with sigma for 1-2 distances of 0.004 and sigma for 1-3 distances of 0.004
5. Others
 Sof(SA)=Sof(C31A)=Sof(H31A)=Sof(C30A)=Sof(H30A)=Sof(C29A)=Sof(H29A)=1-FVAR(1)
 Sof(S)=Sof(C29)=Sof(H29)=Sof(C30)=Sof(H30)=Sof(C31)=Sof(H31)=FVAR(1)
6.a Aromatic/amide H refined with riding coordinates:
 C13(H13), C14(H14), C16(H16), C17(H17), C19(H19), C21(H21), C23(H23),
 C24(H24), C26(H26), C27(H27), C29(H29), C30(H30), C31(H31), C31A(H31A),
 C30A(H30A), C29A(H29A)
;
_olex2_submission_special_instructions 'No special instructions were received'

loop_
_space_group_symop_id
_space_group_symop_operation_xyz
1 x,y,z
2 -x,-y,-z

loop_
_atom_site_label
_atom_site_type_symbol
_atom_site_fract_x
_atom_site_fract_y
_atom_site_fract_z
_atom_site_U_iso_or_equiv
_atom_site_adp_type
_atom_site_occupancy
_atom_site_site_symmetry_order
_atom_site_refinement_flags_posn
_atom_site_refinement_flags_adp
_atom_site_refinement_flags_occupancy
_atom_site_disorder_group
Au1 Au 1.0 0.0 0.0 0.0785(3) Uani 1.000000 2 S T P .
Au2 Au 0.5 0.0 0.0 0.0886(3) Uani 1.000000 2 S T P .
Tl Tl 0.71691(4) 0.10388(4) -0.06544(3) 0.0925(3) Uani 1.000000 1 . . . .
C1 C 0.9427(4) 0.1079(3) 0.0994(3) 0.0654(10) Uani 1.000000 1 . U . .
C2 C 0.8930(4) 0.2260(3) 0.0692(3) 0.0703(10) Uani 1.000000 1 . U . .
C3 C 0.8468(4) 0.2977(4) 0.1368(4) 0.0736(11) Uani 1.000000 1 . U . .
C4 C 0.8529(4) 0.2508(4) 0.2390(3) 0.0770(11) Uani 1.000000 1 . U . .
C5 C 0.9021(4) 0.1336(4) 0.2732(3) 0.0832(12) Uani 1.000000 1 . U . .
C6 C 0.9463(4) 0.0645(4) 0.2034(3) 0.0744(11) Uani 1.000000 1 . U . .
Cl1 Cl 0.88164(13) 0.28759(10) -0.05996(9) 0.0941(4) Uani 1.000000 1 . . . .
Cl2 Cl 0.78041(12) 0.44344(10) 0.09409(11) 0.0990(4) Uani 1.000000 1 . . . .
Cl3 Cl 0.79478(14) 0.33650(13) 0.32446(12) 0.1161(5) Uani 1.000000 1 . . . .
Cl4 Cl 0.90503(18) 0.07530(15) 0.40091(10) 0.1335(6) Uani 1.000000 1 . . . .
Cl5 Cl 1.00220(15) -0.08166(11) 0.24813(10) 0.1095(5) Uani 1.000000 1 . . . .
C7 C 0.3952(4) 0.0824(4) 0.1080(3) 0.0777(11) Uani 1.000000 1 . U . .
C8 C 0.2948(4) 0.1853(4) 0.0816(3) 0.0785(11) Uani 1.000000 1 . U . .
C9 C 0.2197(4) 0.2420(4) 0.1524(4) 0.0779(11) Uani 1.000000 1 . U . .
C10 C 0.2395(5) 0.1924(4) 0.2540(4) 0.0844(12) Uani 1.000000 1 . U . .
C11 C 0.3402(5) 0.0897(4) 0.2853(4) 0.0895(13) Uani 1.000000 1 . U . .
C12 C 0.4173(5) 0.0383(4) 0.2120(4) 0.0857(12) Uani 1.000000 1 . U . .
Cl6 Cl 0.26265(15) 0.24798(13) -0.04598(10) 0.1155(5) Uani 1.000000 1 . . . .
Cl7 Cl 0.10427(12) 0.37433(12) 0.11394(11) 0.1019(4) Uani 1.000000 1 . . . .
Cl8 Cl 0.14277(14) 0.25760(13) 0.34213(11) 0.1137(5) Uani 1.000000 1 . . . .
Cl9 Cl 0.3704(2) 0.03182(15) 0.41176(11) 0.1424(6) Uani 1.000000 1 . . . .
Cl10 Cl 0.54778(16) -0.08385(13) 0.25176(12) 0.1227(5) Uani 1.000000 1 . . . .
N1 N 0.5944(4) 0.2380(4) 0.0658(3) 0.0874(11) Uani 1.000000 1 . U . .
C13 C 0.5095(5) 0.3429(5) 0.0479(4) 0.0907(13) Uani 1.000000 1 . U . .
H13 H 0.4932(5) 0.3832(5) -0.0191(4) 0.1088(16) Uiso 1.000000 1 R . . .
C14 C 0.4444(4) 0.3955(4) 0.1229(3) 0.0837(12) Uani 1.000000 1 . U . .
H14 H 0.3849(4) 0.4689(4) 0.1061(3) 0.1004(15) Uiso 1.000000 1 R . . .
C15 C 0.4676(4) 0.3386(4) 0.2239(3) 0.0749(11) Uani 1.000000 1 . U . .
C16 C 0.5575(4) 0.2293(4) 0.2431(4) 0.0828(12) Uani 1.000000 1 . U . .
H16 H 0.5783(4) 0.1881(4) 0.3094(4) 0.0994(14) Uiso 1.000000 1 R . . .
C17 C 0.6159(4) 0.1825(5) 0.1627(4) 0.0887(13) Uani 1.000000 1 . U . .
H17 H 0.6734(4) 0.1080(5) 0.1767(4) 0.1065(16) Uiso 1.000000 1 R . . .
N2 N 0.4627(3) 0.3533(3) 0.3970(3) 0.0760(9) Uani 1.000000 1 . U . .
C18 C 0.3985(4) 0.3906(4) 0.3085(3) 0.0736(10) Uani 1.000000 1 . U . .
C19 C 0.2760(4) 0.4687(4) 0.2956(3) 0.0761(11) Uani 1.000000 1 . U . .
H19 H 0.2364(4) 0.4932(4) 0.2321(3) 0.0913(13) Uiso 1.000000 1 R . . .
C20 C 0.2117(4) 0.5106(4) 0.3776(3) 0.0735(11) Uani 1.000000 1 . U . .
C21 C 0.2796(4) 0.4733(4) 0.4687(3) 0.0781(11) Uani 1.000000 1 . U . .
H21 H 0.2413(4) 0.5003(4) 0.5254(3) 0.0937(13) Uiso 1.000000 1 R . . .
C22 C 0.4036(4) 0.3963(4) 0.4759(3) 0.0757(11) Uani 1.000000 1 . U . .
N3 N 0.6229(5) 0.2673(5) 0.7531(4) 0.1176(16) Uani 1.000000 1 . U . .
C23 C 0.5082(6) 0.3432(5) 0.7464(4) 0.1163(19) Uani 1.000000 1 . U . .
H23 H 0.4745(6) 0.3687(5) 0.8048(4) 0.140(2) Uiso 1.000000 1 R . . .
C24 C 0.4330(5) 0.3885(4) 0.6607(4) 0.1048(17) Uani 1.000000 1 . U . .
H24 H 0.3516(5) 0.4418(4) 0.6626(4) 0.126(2) Uiso 1.000000 1 R . . .
C25 C 0.4781(4) 0.3549(4) 0.5720(3) 0.0792(11) Uani 1.000000 1 . U . .
C26 C 0.6006(5) 0.2771(5) 0.5763(4) 0.1082(17) Uani 1.000000 1 . U . .
H26 H 0.6375(5) 0.2518(5) 0.5186(4) 0.130(2) Uiso 1.000000 1 R . . .
C27 C 0.6680(5) 0.2372(6) 0.6665(5) 0.132(2) Uani 1.000000 1 . U . .
H27 H 0.7508(5) 0.1856(6) 0.6669(5) 0.158(3) Uiso 1.000000 1 R . . .
S S 0.0108(3) 0.6676(5) 0.4526(3) 0.0988(11) Uani 0.715(5) 1 D U P 1
C28 C 0.0788(4) 0.5875(4) 0.3685(3) 0.0773(11) Uani 1.000000 1 D U . .
C29 C -0.0015(18) 0.599(2) 0.2916(19) 0.089(4) Uani 0.715(5) 1 D U P 1
H29 H 0.0204(18) 0.562(2) 0.2381(19) 0.107(5) Uiso 0.715(5) 1 R . P 1
C30 C -0.1285(11) 0.6798(11) 0.3088(9) 0.091(3) Uani 0.715(5) 1 D U P 1
H30 H -0.1988(11) 0.6991(11) 0.2669(9) 0.109(4) Uiso 0.715(5) 1 R . P 1
C31 C -0.1327(11) 0.7228(13) 0.3902(11) 0.096(4) Uani 0.715(5) 1 D U P 1
H31 H -0.2049(11) 0.7762(13) 0.4105(11) 0.115(4) Uiso 0.715(5) 1 R . P 1
SA S -0.0277(13) 0.597(2) 0.2849(16) 0.109(4) Uani 0.285(5) 1 D U P 2
C31A C -0.148(3) 0.699(4) 0.327(3) 0.113(10) Uani 0.285(5) 1 D U P 2
H31A H -0.229(3) 0.734(4) 0.298(3) 0.136(12) Uiso 0.285(5) 1 R . P 2
C30A C -0.111(3) 0.722(3) 0.407(3) 0.099(9) Uani 0.285(5) 1 D U P 2
H30A H -0.166(3) 0.770(3) 0.446(3) 0.118(10) Uiso 0.285(5) 1 R . P 2
C29A C 0.025(3) 0.666(3) 0.429(3) 0.097(9) Uani 0.285(5) 1 D U P 2
H29A H 0.069(3) 0.681(3) 0.476(3) 0.117(10) Uiso 0.285(5) 1 R . P 2

loop_
_atom_site_aniso_label
_atom_site_aniso_U_11
_atom_site_aniso_U_22
_atom_site_aniso_U_33
_atom_site_aniso_U_12
_atom_site_aniso_U_13
_atom_site_aniso_U_23
Au1 0.0765(5) 0.0745(5) 0.0790(5) -0.0187(3) 0.0003(3) -0.0183(4)
Au2 0.0884(5) 0.0943(5) 0.0871(5) -0.0314(4) 0.0162(4) -0.0334(4)
Tl 0.0804(4) 0.1089(4) 0.0918(4) -0.0272(3) -0.0030(3) -0.0377(3)
C1 0.059(2) 0.066(2) 0.067(2) -0.0167(18) -0.0019(19) -0.0157(19)
C2 0.067(2) 0.068(2) 0.073(3) -0.022(2) -0.003(2) -0.014(2)
C3 0.064(2) 0.070(2) 0.086(3) -0.019(2) -0.004(2) -0.021(2)
C4 0.070(3) 0.083(3) 0.077(3) -0.016(2) -0.007(2) -0.029(2)
C5 0.077(3) 0.098(3) 0.067(3) -0.019(3) -0.008(2) -0.019(2)
C6 0.067(3) 0.076(3) 0.071(3) -0.014(2) -0.006(2) -0.015(2)
Cl1 0.1236(10) 0.0757(7) 0.0742(7) -0.0317(7) 0.0001(7) -0.0049(6)
Cl2 0.0961(9) 0.0675(7) 0.1233(11) -0.0124(6) -0.0095(7) -0.0244(7)
Cl3 0.1130(10) 0.1271(11) 0.1107(11) -0.0198(9) 0.0036(8) -0.0673(9)
Cl4 0.1620(15) 0.1417(13) 0.0648(8) -0.0199(11) -0.0073(9) -0.0121(8)
Cl5 0.1319(11) 0.0768(8) 0.0884(9) -0.0110(7) -0.0065(8) 0.0031(7)
C7 0.079(3) 0.082(3) 0.078(3) -0.032(2) 0.018(2) -0.030(2)
C8 0.074(3) 0.092(3) 0.076(3) -0.032(2) 0.011(2) -0.031(2)
C9 0.068(3) 0.087(3) 0.089(3) -0.033(2) 0.010(2) -0.032(2)
C10 0.090(3) 0.095(3) 0.084(3) -0.045(3) 0.027(3) -0.038(3)
C11 0.108(4) 0.097(3) 0.072(3) -0.045(3) 0.013(3) -0.025(3)
C12 0.096(3) 0.082(3) 0.083(3) -0.036(3) 0.013(3) -0.022(2)
Cl6 0.1262(11) 0.1195(11) 0.0791(9) -0.0117(9) -0.0032(8) -0.0295(8)
Cl7 0.0844(8) 0.0999(9) 0.1179(11) -0.0185(7) 0.0088(7) -0.0415(8)
Cl8 0.1218(11) 0.1308(11) 0.1039(10) -0.0503(9) 0.0463(8) -0.0589(9)
Cl9 0.1954(18) 0.1380(13) 0.0743(9) -0.0396(13) 0.0137(10) -0.0201(9)
Cl10 0.1365(12) 0.0960(10) 0.1033(11) -0.0067(9) -0.0005(9) -0.0142(8)
N1 0.076(2) 0.115(3) 0.084(3) -0.038(2) 0.012(2) -0.040(2)
C13 0.088(3) 0.114(4) 0.077(3) -0.039(3) 0.007(3) -0.028(3)
C14 0.083(3) 0.099(3) 0.070(3) -0.031(3) 0.006(2) -0.023(2)
C15 0.066(2) 0.095(3) 0.071(3) -0.034(2) 0.003(2) -0.023(2)
C16 0.072(3) 0.102(3) 0.074(3) -0.028(2) -0.001(2) -0.022(2)
C17 0.071(3) 0.104(4) 0.095(3) -0.030(3) 0.006(3) -0.035(3)
N2 0.076(2) 0.086(2) 0.067(2) -0.0278(19) 0.0014(17) -0.0214(18)
C18 0.077(3) 0.082(3) 0.065(2) -0.032(2) 0.003(2) -0.017(2)
C19 0.079(3) 0.087(3) 0.061(2) -0.028(2) -0.002(2) -0.014(2)
C20 0.080(3) 0.074(3) 0.064(3) -0.026(2) 0.000(2) -0.012(2)
C21 0.087(3) 0.082(3) 0.064(3) -0.026(2) 0.003(2) -0.019(2)
C22 0.082(3) 0.081(3) 0.067(2) -0.031(2) -0.000(2) -0.015(2)
N3 0.108(3) 0.151(4) 0.089(3) -0.038(3) -0.025(3) -0.019(3)
C23 0.134(5) 0.125(5) 0.086(4) -0.024(4) -0.022(3) -0.042(3)
C24 0.121(4) 0.101(4) 0.077(3) -0.011(3) -0.022(3) -0.030(3)
C25 0.081(3) 0.088(3) 0.071(3) -0.033(2) -0.004(2) -0.016(2)
C26 0.081(3) 0.152(5) 0.078(3) -0.028(3) -0.002(3) -0.019(3)
C27 0.077(3) 0.199(7) 0.096(4) -0.026(4) -0.007(3) -0.022(4)
S 0.0941(17) 0.113(2) 0.0762(15) -0.0114(13) 0.0076(11) -0.0366(14)
C28 0.085(3) 0.077(3) 0.064(3) -0.024(2) 0.005(2) -0.012(2)
C29 0.075(7) 0.101(8) 0.078(9) -0.016(5) 0.010(4) -0.021(5)
C30 0.076(5) 0.109(7) 0.071(5) -0.013(4) 0.007(3) -0.020(4)
C31 0.081(5) 0.110(8) 0.076(6) -0.008(4) 0.006(3) -0.024(4)
SA 0.077(6) 0.130(7) 0.105(6) -0.014(5) -0.010(5) -0.032(5)
C31A 0.079(10) 0.136(18) 0.105(16) -0.006(7) -0.006(7) -0.036(9)
C30A 0.094(11) 0.088(15) 0.086(14) -0.005(8) -0.011(8) -0.006(8)
C29A 0.094(11) 0.060(14) 0.12(2) -0.000(8) -0.020(9) -0.022(12)

loop_
_atom_type_symbol
_atom_type_scat_dispersion_real
_atom_type_scat_dispersion_imag
_atom_type_scat_Cromer_Mann_a1
_atom_type_scat_Cromer_Mann_a2
_atom_type_scat_Cromer_Mann_a3
_atom_type_scat_Cromer_Mann_a4
_atom_type_scat_Cromer_Mann_b1
_atom_type_scat_Cromer_Mann_b2
_atom_type_scat_Cromer_Mann_b3
_atom_type_scat_Cromer_Mann_b4
_atom_type_scat_Cromer_Mann_c
_atom_type_scat_source
_atom_type_scat_dispersion_source
Au -1.91220 8.83481 16.88190 18.59130 25.55820 5.86000 0.46110 8.62160 1.48260 36.39560 12.06580 'International Tables Volume C Table 6.1.1.4 (pp. 500-502)' 'Brennan, Cowan, Rev. Sci. Instrum., 1992, 63, 850'
C 0.00313 0.00162 2.31000 1.02000 1.58860 0.86500 20.84390 10.20750 0.56870 51.65120 0.21560 'International Tables Volume C Table 6.1.1.4 (pp. 500-502)' 'Brennan, Cowan, Rev. Sci. Instrum., 1992, 63, 850'
Cl 0.14908 0.15974 11.46040 7.19640 6.25560 1.64550 0.01040 1.16620 18.51940 47.77840 -9.55740 'International Tables Volume C Table 6.1.1.4 (pp. 500-502)' 'Brennan, Cowan, Rev. Sci. Instrum., 1992, 63, 850'
H 0.00000 0.00000 0.49300 0.32291 0.14019 0.04081 10.51090 26.12570 3.14236 57.79970 0.00304 'International Tables Volume C Table 6.1.1.4 (pp. 500-502)' 'Brennan, Cowan, Rev. Sci. Instrum., 1992, 63, 850'
N 0.00612 0.00332 12.21260 3.13220 2.01250 1.16630 0.00570 9.89330 28.99750 0.58260 -11.52900 'International Tables Volume C Table 6.1.1.4 (pp. 500-502)' 'Brennan, Cowan, Rev. Sci. Instrum., 1992, 63, 850'
S 0.12485 0.12449 6.90530 5.20340 1.43790 1.58630 1.46790 22.21510 0.25360 56.17200 0.86690 'International Tables Volume C Table 6.1.1.4 (pp. 500-502)' 'Brennan, Cowan, Rev. Sci. Instrum., 1992, 63, 850'
Tl -2.74530 9.70401 27.54460 19.15840 15.53800 5.52593 0.65515 8.70751 1.96347 45.81490 13.17460 'International Tables Volume C Table 6.1.1.4 (pp. 500-502)' 'Brennan, Cowan, Rev. Sci. Instrum., 1992, 63, 850'

loop_
_geom_angle_atom_site_label_1
_geom_angle_atom_site_label_2
_geom_angle_atom_site_label_3
_geom_angle
_geom_angle_site_symmetry_1
_geom_angle_site_symmetry_3
_geom_angle_publ_flag
Tl Au1 Tl 180.0 2_755 . ?
C1 Au1 Tl 83.74(10) . . ?
C1 Au1 Tl 96.26(10) . 2_755 ?
C1 Au1 Tl 96.26(10) 2_755 . ?
C1 Au1 Tl 83.74(10) 2_755 2_755 ?
C1 Au1 C1 180.0 2_755 . ?
Tl Au2 Tl 180.0 2_655 . ?
C7 Au2 Tl 106.30(12) 2_655 2_655 ?
C7 Au2 Tl 73.70(12) 2_655 . ?
C7 Au2 Tl 73.70(12) . 2_655 ?
C7 Au2 Tl 106.30(12) . . ?
C7 Au2 C7 180.0 2_655 . ?
Au2 Tl Au1 128.251(16) 2_655 2_755 ?
N1 Tl Au1 106.40(8) . 2_755 ?
N1 Tl Au2 82.08(8) . 2_655 ?
N3 Tl Au1 124.19(11) 1_554 2_755 ?
N3 Tl Au2 104.22(10) 1_554 2_655 ?
N3 Tl N1 97.34(15) 1_554 . ?
C2 C1 Au1 124.0(3) . 2_755 ?
C6 C1 Au1 120.7(3) . 2_755 ?
C6 C1 C2 115.3(4) . . ?
C3 C2 C1 123.5(4) . . ?
Cl1 C2 C1 118.4(3) . . ?
Cl1 C2 C3 118.1(3) . . ?
C4 C3 C2 119.2(4) . . ?
Cl2 C3 C2 121.2(4) . . ?
Cl2 C3 C4 119.7(3) . . ?
C5 C4 C3 119.7(4) . . ?
Cl3 C4 C3 120.4(4) . . ?
Cl3 C4 C5 119.8(4) . . ?
C6 C5 C4 119.5(4) . . ?
Cl4 C5 C4 119.5(4) . . ?
Cl4 C5 C6 120.9(4) . . ?
C5 C6 C1 122.8(4) . . ?
Cl5 C6 C1 118.7(3) . . ?
Cl5 C6 C5 118.4(3) . . ?
C8 C7 Au2 121.6(3) . . ?
C12 C7 Au2 122.9(3) . . ?
C12 C7 C8 115.4(4) . . ?
C9 C8 C7 123.3(4) . . ?
Cl6 C8 C7 118.6(3) . . ?
Cl6 C8 C9 118.1(4) . . ?
C10 C9 C8 119.5(4) . . ?
Cl7 C9 C8 120.6(4) . . ?
Cl7 C9 C10 119.9(4) . . ?
C11 C10 C9 119.8(4) . . ?
Cl8 C10 C9 120.1(4) . . ?
Cl8 C10 C11 120.1(4) . . ?
C12 C11 C10 118.9(4) . . ?
Cl9 C11 C10 119.8(4) . . ?
Cl9 C11 C12 121.2(4) . . ?
C11 C12 C7 122.9(5) . . ?
Cl10 C12 C7 118.6(4) . . ?
Cl10 C12 C11 118.5(4) . . ?
C13 N1 Tl 130.1(3) . . ?
C17 N1 Tl 112.7(3) . . ?
C17 N1 C13 116.8(4) . . ?
H13 C13 N1 118.2(3) . . ?
C14 C13 N1 123.6(5) . . ?
C14 C13 H13 118.2(3) . . ?
H14 C14 C13 120.1(3) . . ?
C15 C14 C13 119.8(5) . . ?
C15 C14 H14 120.1(3) . . ?
C16 C15 C14 116.8(4) . . ?
C18 C15 C14 122.3(4) . . ?
C18 C15 C16 120.9(4) . . ?
H16 C16 C15 120.4(3) . . ?
C17 C16 C15 119.2(5) . . ?
C17 C16 H16 120.4(3) . . ?
C16 C17 N1 123.7(5) . . ?
H17 C17 N1 118.1(3) . . ?
H17 C17 C16 118.1(3) . . ?
C22 N2 C18 117.3(4) . . ?
N2 C18 C15 115.2(4) . . ?
C19 C18 C15 121.4(4) . . ?
C19 C18 N2 123.4(4) . . ?
H19 C19 C18 120.1(3) . . ?
C20 C19 C18 119.8(4) . . ?
C20 C19 H19 120.1(3) . . ?
C21 C20 C19 116.5(4) . . ?
C28 C20 C19 121.4(4) . . ?
C28 C20 C21 122.1(4) . . ?
H21 C21 C20 119.7(3) . . ?
C22 C21 C20 120.6(4) . . ?
C22 C21 H21 119.7(3) . . ?
C21 C22 N2 122.2(4) . . ?
C25 C22 N2 115.9(4) . . ?
C25 C22 C21 121.9(4) . . ?
C23 N3 Tl 121.7(4) . 1_556 ?
C27 N3 Tl 117.1(4) . 1_556 ?
C27 N3 C23 114.6(5) . . ?
H23 C23 N3 117.2(3) . . ?
C24 C23 N3 125.5(6) . . ?
C24 C23 H23 117.2(4) . . ?
H24 C24 C23 120.1(4) . . ?
C25 C24 C23 119.8(5) . . ?
C25 C24 H24 120.1(3) . . ?
C24 C25 C22 124.1(4) . . ?
C26 C25 C22 120.1(4) . . ?
C26 C25 C24 115.8(5) . . ?
H26 C26 C25 120.2(3) . . ?
C27 C26 C25 119.7(5) . . ?
C27 C26 H26 120.2(4) . . ?
C26 C27 N3 124.6(6) . . ?
H27 C27 N3 117.7(3) . . ?
H27 C27 C26 117.7(4) . . ?
C31 S C28 92.3(5) . . ?
S C28 C20 122.6(4) . . ?
C29 C28 C20 123.0(9) . . ?
C29 C28 S 114.4(9) . . ?
SA C28 C20 125.9(6) . . ?
SA C28 S 111.2(6) . . ?
SA C28 C29 6(2) . . ?
C29A C28 C20 123.9(14) . . ?
C29A C28 S 8(2) . . ?
C29A C28 C29 112.6(16) . . ?
C29A C28 SA 110.2(15) . . ?
H29 C29 C28 126.0(8) . . ?
C30 C29 C28 108.1(15) . . ?
C30 C29 H29 126.0(9) . . ?
H30 C30 C29 123.3(9) . . ?
C31 C30 C29 113.5(12) . . ?
C31 C30 H30 123.3(7) . . ?
C30 C31 S 111.7(9) . . ?
H31 C31 S 124.1(4) . . ?
H31 C31 C30 124.1(7) . . ?
C31A SA C28 94.8(15) . . ?
H31A C31A SA 124.8(12) . . ?
C30A C31A SA 110(2) . . ?
C30A C31A H31A 124.8(17) . . ?
H30A C30A C31A 123.4(18) . . ?
C29A C30A C31A 113(3) . . ?
C29A C30A H30A 123.4(17) . . ?
C30A C29A C28 111(3) . . ?
H29A C29A C28 124.7(14) . . ?
H29A C29A C30A 124.7(17) . . ?

loop_
_geom_bond_atom_site_label_1
_geom_bond_atom_site_label_2
_geom_bond_distance
_geom_bond_site_symmetry_2
_geom_bond_publ_flag
Au1 Tl 3.0847(4) . ?
Au1 Tl 3.0847(4) 2_755 ?
Au1 C1 2.065(4) . ?
Au1 C1 2.065(4) 2_755 ?
Au2 Tl 3.1598(5) . ?
Au2 Tl 3.1598(5) 2_655 ?
Au2 C7 2.059(4) 2_655 ?
Au2 C7 2.059(4) . ?
Tl N1 2.724(4) . ?
Tl N3 2.826(5) 1_554 ?
C1 C2 1.389(5) . ?
C1 C6 1.390(6) . ?
C2 C3 1.394(6) . ?
C2 Cl1 1.741(4) . ?
C3 C4 1.374(6) . ?
C3 Cl2 1.724(4) . ?
C4 C5 1.385(6) . ?
C4 Cl3 1.718(4) . ?
C5 C6 1.393(6) . ?
C5 Cl4 1.718(5) . ?
C6 Cl5 1.728(4) . ?
C7 C8 1.389(6) . ?
C7 C12 1.397(6) . ?
C8 C9 1.392(6) . ?
C8 Cl6 1.734(5) . ?
C9 C10 1.374(6) . ?
C9 Cl7 1.722(5) . ?
C10 C11 1.397(7) . ?
C10 Cl8 1.715(4) . ?
C11 C12 1.395(6) . ?
C11 Cl9 1.709(5) . ?
C12 Cl10 1.729(5) . ?
N1 C13 1.325(6) . ?
N1 C17 1.335(6) . ?
C13 H13 0.9300 . ?
C13 C14 1.373(6) . ?
C14 H14 0.9300 . ?
C14 C15 1.390(6) . ?
C15 C16 1.387(6) . ?
C15 C18 1.491(6) . ?
C16 H16 0.9300 . ?
C16 C17 1.379(6) . ?
C17 H17 0.9300 . ?
N2 C18 1.342(5) . ?
N2 C22 1.342(5) . ?
C18 C19 1.379(6) . ?
C19 H19 0.9300 . ?
C19 C20 1.390(6) . ?
C20 C21 1.392(6) . ?
C20 C28 1.464(6) . ?
C21 H21 0.9300 . ?
C21 C22 1.388(6) . ?
C22 C25 1.482(6) . ?
N3 C23 1.305(7) . ?
N3 C27 1.331(7) . ?
C23 H23 0.9300 . ?
C23 C24 1.371(7) . ?
C24 H24 0.9300 . ?
C24 C25 1.374(6) . ?
C25 C26 1.379(6) . ?
C26 H26 0.9300 . ?
C26 C27 1.377(7) . ?
C27 H27 0.9300 . ?
S C28 1.674(6) . ?
S C31 1.709(11) . ?
C28 C29 1.377(17) . ?
C28 SA 1.663(13) . ?
C28 C29A 1.39(3) . ?
C29 H29 0.9300 . ?
C29 C30 1.479(17) . ?
C30 H30 0.9300 . ?
C30 C31 1.336(13) . ?
C31 H31 0.9300 . ?
SA C31A 1.69(2) . ?
C31A H31A 0.9300 . ?
C31A C30A 1.32(3) . ?
C30A H30A 0.9300 . ?
C30A C29A 1.45(3) . ?
C29A H29A 0.9300 . ?

loop_
_geom_torsion_atom_site_label_1
_geom_torsion_atom_site_label_2
_geom_torsion_atom_site_label_3
_geom_torsion_atom_site_label_4
_geom_torsion
_geom_torsion_site_symmetry_1
_geom_torsion_site_symmetry_2
_geom_torsion_site_symmetry_3
_geom_torsion_site_symmetry_4
_geom_torsion_publ_flag
Au1 C1 C2 C3 175.6(3) . . . . ?
Au1 C1 C2 C3 175.6(3) 2_755 . . . ?
Au1 C1 C2 Cl1 -1.7(3) . . . . ?
Au1 C1 C2 Cl1 -1.7(3) 2_755 . . . ?
Au1 C1 C6 C5 -176.3(3) . . . . ?
Au1 C1 C6 C5 -176.3(3) 2_755 . . . ?
Au1 C1 C6 Cl5 1.1(3) . . . . ?
Au1 C1 C6 Cl5 1.1(3) 2_755 . . . ?
Au2 C7 C8 C9 178.3(3) . . . . ?
Au2 C7 C8 C9 178.3(3) 2_655 . . . ?
Au2 C7 C8 Cl6 -2.9(4) 2_655 . . . ?
Au2 C7 C8 Cl6 -2.9(4) . . . . ?
Au2 C7 C12 C11 -175.0(4) . . . . ?
Au2 C7 C12 C11 -175.0(4) 2_655 . . . ?
Au2 C7 C12 Cl10 6.4(4) . . . . ?
Au2 C7 C12 Cl10 6.4(4) 2_655 . . . ?
Tl N1 C13 C14 172.1(4) . . . . ?
Tl N1 C17 C16 -175.2(3) . . . . ?
Tl N3 C23 C24 -148.2(4) 1_556 . . . ?
Tl N3 C27 C26 149.5(4) 1_556 . . . ?
C1 C2 C3 C4 1.7(5) . . . . ?
C1 C2 C3 Cl2 -177.4(3) . . . . ?
C1 C6 C5 C4 -0.5(5) . . . . ?
C1 C6 C5 Cl4 178.3(4) . . . . ?
C2 C3 C4 C5 -1.4(5) . . . . ?
C2 C3 C4 Cl3 -179.1(3) . . . . ?
C3 C4 C5 C6 0.8(5) . . . . ?
C3 C4 C5 Cl4 -178.1(4) . . . . ?
C4 C5 C6 Cl5 -177.9(4) . . . . ?
C7 C8 C9 C10 -3.8(5) . . . . ?
C7 C8 C9 Cl7 175.3(4) . . . . ?
C7 C12 C11 C10 -2.7(6) . . . . ?
C7 C12 C11 Cl9 179.5(4) . . . . ?
C8 C9 C10 C11 4.5(5) . . . . ?
C8 C9 C10 Cl8 -176.7(3) . . . . ?
C9 C10 C11 C12 -1.4(5) . . . . ?
C9 C10 C11 Cl9 176.4(4) . . . . ?
C10 C11 C12 Cl10 175.9(4) . . . . ?
N1 C13 C14 C15 0.9(6) . . . . ?
N1 C17 C16 C15 2.6(5) . . . . ?
C13 C14 C15 C16 -0.0(5) . . . . ?
C13 C14 C15 C18 -179.1(4) . . . . ?
C14 C15 C16 C17 -1.6(5) . . . . ?
C14 C15 C18 N2 -152.3(4) . . . . ?
C14 C15 C18 C19 29.5(5) . . . . ?
C15 C18 N2 C22 -179.0(4) . . . . ?
C15 C18 C19 C20 176.4(4) . . . . ?
N2 C18 C19 C20 -1.6(5) . . . . ?
N2 C22 C21 C20 -1.1(5) . . . . ?
N2 C22 C25 C24 -179.3(4) . . . . ?
N2 C22 C25 C26 0.3(5) . . . . ?
C18 C19 C20 C21 2.7(5) . . . . ?
C18 C19 C20 C28 -175.8(4) . . . . ?
C19 C20 C21 C22 -1.4(5) . . . . ?
C19 C20 C28 S -162.5(4) . . . . ?
C19 C20 C28 C29 18.7(17) . . . . ?
C19 C20 C28 SA 25.0(14) . . . . ?
C19 C20 C28 C29A -153(2) . . . . ?
C20 C21 C22 C25 -179.8(4) . . . . ?
C20 C28 S C31 -178.7(8) . . . . ?
C20 C28 C29 C30 177.9(18) . . . . ?
C20 C28 SA C31A 179(2) . . . . ?
C20 C28 C29A C30A -175(3) . . . . ?
C21 C22 C25 C24 -0.5(6) . . . . ?
C21 C22 C25 C26 179.1(5) . . . . ?
C22 C25 C24 C23 178.5(5) . . . . ?
C22 C25 C26 C27 -178.6(5) . . . . ?
N3 C23 C24 C25 -0.7(8) . . . . ?
N3 C27 C26 C25 0.8(9) . . . . ?
C23 C24 C25 C26 -1.2(7) . . . . ?
C24 C25 C26 C27 1.1(6) . . . . ?
S C28 C29 C30 -0.9(7) . . . . ?
S C28 SA C31A 6.3(16) . . . . ?
S C28 C29A C30A -93(11) . . . . ?
S C31 C30 C29 -1.5(18) . . . . ?
C28 C29 C30 C31 2(3) . . . . ?
C28 SA C31A C30A -3(3) . . . . ?
C28 C29A C30A C31A -9(4) . . . . ?
SA C31A C30A C29A 7(4) . . . . ?

loop_
_restr_equal_distance_atom_site_label_1
_restr_equal_distance_atom_site_label_2
_restr_equal_distance_site_symmetry_2
_restr_equal_distance_class_id
S C28 1 1
S C30 1 6
S C31 1 2
C28 C29 1 3
C28 C30 1 7
C28 C31 1 8
C28 C31A 1 8
C28 C30A 1 7
C28 C29A 1 3
C29 C30 1 4
C29 C31 1 9
C30 C31 1 5
SA C28 1 1
SA C31A 1 2
SA C30A 1 6
C30A C31A 1 5
C29A C31A 1 9
C29A C30A 1 4

loop_
_restr_equal_distance_class_class_id
_restr_equal_distance_class_target_weight_param
_restr_equal_distance_class_average
_restr_equal_distance_class_esd
_restr_equal_distance_class_diff_max
1 0.0200 1.6685 0.0057 0.0057
2 0.0200 1.7004 0.0081 0.0081
3 0.0200 1.3829 0.0060 0.0060
4 0.0200 1.4638 0.0148 0.0148
5 0.0200 1.3296 0.0065 0.0065
6 0.0400 2.5074 0.0216 0.0216
7 0.0400 2.3227 0.0107 0.0107
8 0.0400 2.4550 0.0151 0.0151
9 0.0400 2.3357 0.0192 0.0192

loop_
_restr_U_rigid_atom_site_label_1
_restr_U_rigid_atom_site_label_2
_restr_U_rigid_target_weight_param
_restr_U_rigid_U_parallel
_restr_U_rigid_diff
C1 C2 0.0100 0.0669 -0.0022
C1 C3 0.0100 0.0663 -0.0033
C1 C5 0.0100 0.0676 -0.0016
C1 C6 0.0100 0.0698 -0.0036
C2 C3 0.0100 0.0732 -0.0004
C2 C4 0.0100 0.0725 0.0041
C2 C6 0.0100 0.0710 -0.0033
C3 C4 0.0100 0.0846 0.0044
C3 C5 0.0100 0.0824 -0.0030
C4 C5 0.0100 0.0899 -0.0112
C4 C6 0.0100 0.0740 -0.0036
C5 C6 0.0100 0.0771 0.0047
C7 C8 0.0100 0.0880 -0.0021
C7 C9 0.0100 0.0718 -0.0034
C7 C11 0.0100 0.0679 -0.0004
C7 C12 0.0100 0.0857 -0.0020
C8 C9 0.0100 0.0673 -0.0056
C8 C10 0.0100 0.0682 -0.0000
C8 C12 0.0100 0.0944 -0.0008
C9 C10 0.0100 0.0950 -0.0004
C9 C11 0.0100 0.0991 -0.0016
C10 C11 0.0100 0.1090 -0.0011
C10 C12 0.0100 0.0824 -0.0034
C11 C12 0.0100 0.0767 0.0006
N1 C13 0.0100 0.1082 -0.0021
N1 C14 0.0100 0.0848 0.0005
N1 C16 0.0100 0.0745 0.0028
N1 C17 0.0100 0.1003 -0.0053
C13 C14 0.0100 0.0757 0.0071
C13 C15 0.0100 0.0708 0.0046
C13 C17 0.0100 0.1053 -0.0014
C14 C15 0.0100 0.0764 -0.0004
C14 C16 0.0100 0.0890 0.0021
C14 C18 0.0100 0.0660 0.0030
C15 C16 0.0100 0.0914 -0.0009
C15 C17 0.0100 0.0819 0.0003
C15 N2 0.0100 0.0664 0.0032
C15 C18 0.0100 0.0704 0.0013
C15 C19 0.0100 0.0780 -0.0052
C16 C17 0.0100 0.0785 -0.0035
C16 C18 0.0100 0.0820 0.0071
N2 C18 0.0100 0.0693 0.0002
N2 C19 0.0100 0.0736 0.0043
N2 C21 0.0100 0.0750 -0.0016
N2 C22 0.0100 0.0706 -0.0058
N2 C25 0.0100 0.0676 -0.0052
C18 C19 0.0100 0.0805 0.0008
C18 C20 0.0100 0.0771 -0.0001
C18 C22 0.0100 0.0657 -0.0021
C19 C20 0.0100 0.0714 0.0000
C19 C21 0.0100 0.0626 -0.0015
C19 C28 0.0100 0.0777 0.0047
C20 C21 0.0100 0.0700 -0.0044
C20 C22 0.0100 0.0755 -0.0038
C20 C28 0.0100 0.0795 -0.0026
C20 C29 0.0100 0.0793 -0.0069
C20 C29A 0.0100 0.0745 0.0057
C21 C22 0.0100 0.0835 0.0002
C21 C25 0.0100 0.0791 0.0057
C21 C28 0.0100 0.0813 0.0020
C22 C24 0.0100 0.0663 0.0004
C22 C25 0.0100 0.0693 0.0001
C22 C26 0.0100 0.0789 -0.0027
N3 C23 0.0100 0.1174 -0.0014
N3 C24 0.0100 0.0861 0.0025
N3 C26 0.0100 0.0819 0.0026
N3 C27 0.0100 0.1125 -0.0008
C23 C24 0.0100 0.0752 0.0099
C23 C25 0.0100 0.0697 0.0005
C23 C27 0.0100 0.1128 -0.0030
C24 C25 0.0100 0.0781 0.0016
C24 C26 0.0100 0.0976 -0.0008
C25 C26 0.0100 0.0886 -0.0062
C25 C27 0.0100 0.0793 -0.0046
C26 C27 0.0100 0.0800 -0.0082
C28 C29 0.0100 0.0874 -0.0111
C28 C30 0.0100 0.0805 0.0064
C28 C30A 0.0100 0.0797 -0.0053
C28 C29A 0.0100 0.0789 -0.0079
C29 C30 0.0100 0.0695 -0.0006
C29 C31 0.0100 0.0734 0.0012
C29 C29A 0.0100 0.0973 -0.0059
C30 C31 0.0100 0.0875 -0.0010
C31A C30A 0.0100 0.1062 0.0002
C31A C29A 0.0100 0.0917 -0.0040
C30A C29A 0.0100 0.0838 0.0022

loop_
_atom_site_anharm_gc_c_label
_atom_site_anharm_gc_c_111
_atom_site_anharm_gc_c_112
_atom_site_anharm_gc_c_113
_atom_site_anharm_gc_c_122
_atom_site_anharm_gc_c_123
_atom_site_anharm_gc_c_133
_atom_site_anharm_gc_c_222
_atom_site_anharm_gc_c_223
_atom_site_anharm_gc_c_233
_atom_site_anharm_gc_c_333
Au1 -0.0 -0.0 -0.0 -0.0 -0.0 -0.0 -0.0 -0.0 -0.0 0.0
Au2 -0.0 -0.0 -0.0 -0.0 -0.0 -0.0 -0.0 -0.0 -0.0 0.0
Tl -0.00000051(12) 0.00000043(7) -0.00000022(5) -0.00000003(6) -0.00000004(4) 0.00000018(4) -0.00000119(11) 0.00000122(6) -0.00000133(5) 0.00000145(7)

loop_
_atom_site_anharm_gc_d_label
_atom_site_anharm_gc_d_1111
_atom_site_anharm_gc_d_1112
_atom_site_anharm_gc_d_1113
_atom_site_anharm_gc_d_1122
_atom_site_anharm_gc_d_1123
_atom_site_anharm_gc_d_1133
_atom_site_anharm_gc_d_1222
_atom_site_anharm_gc_d_1223
_atom_site_anharm_gc_d_1233
_atom_site_anharm_gc_d_1333
_atom_site_anharm_gc_d_2222
_atom_site_anharm_gc_d_2223
_atom_site_anharm_gc_d_2233
_atom_site_anharm_gc_d_2333
_atom_site_anharm_gc_d_3333
Au1 0.000000312(17) -0.000000078(8) 0.000000006(6) 0.000000100(5) -0.000000018(3) 0.000000070(4) -0.000000079(6) 0.000000016(3) -0.000000023(3) 0.000000015(4) 0.000000234(11) -0.000000056(5) 0.000000068(4) -0.000000038(4) 0.000000118(7)
Au2 0.000000279(19) -0.000000063(10) -0.000000005(7) 0.000000102(7) -0.000000011(4) 0.000000057(4) -0.000000063(8) 0.000000005(4) -0.000000009(3) -0.000000003(5) 0.000000236(14) -0.000000041(6) 0.000000056(4) -0.000000036(5) 0.000000120(8)
Tl 0.000000348(14) -0.000000103(7) 0.000000001(5) 0.000000135(5) -0.000000028(3) 0.000000071(3) -0.000000094(6) 0.000000015(3) -0.000000022(2) -0.000000003(3) 0.000000279(12) -0.000000077(6) 0.000000086(4) -0.000000060(4) 0.000000132(7)

loop_
_restr_rigu_atom_site_label_1
_restr_rigu_atom_site_label_2
_restr_rigu_target_weight_param
_restr_rigu_u13_diff
_restr_rigu_u23_diff
_restr_rigu_u33_diff
S C30 0.004000 -0.015122 0.000371 0.004151
S C31 0.004000 -0.007471 -0.000364 0.011543
C29 C30 0.004000 -0.000193 -0.002062 -0.000637
C29 C31 0.004000 0.000810 -0.001214 0.001221
C30 C31 0.004000 -0.003519 0.000574 -0.001024
SA C31A 0.004000 0.000878 -0.002668 0.007381
SA C30A 0.004000 -0.005467 0.008368 0.005947
C31A C30A 0.004000 -0.003004 -0.003699 0.000203
C31A C29A 0.004000 -0.007378 0.002472 -0.003963
C30A C29A 0.004000 0.002045 -0.002673 0.002178
